data_7034887
loop_
_publ_author_name
'Heine, Johanna'

_publ_section_title
;
 A step closer to the binary: the [Bi6I20](2-) anion.
;
_journal_issue 21
_journal_name_full 'Dalton transactions (Cambridge, England : 2003)'
_journal_page_first 10069
_journal_page_last 10077
_journal_paper_doi 10.1039/c5dt00813a
_journal_volume 44
_journal_year 2015
_chemical_formula_moiety 'Bi3 I11, C44 H54 K2 N2 O12, C2 H3 N'
_chemical_formula_sum 'C46 H57 Bi3 I11 K2 N3 O12'
_chemical_formula_weight 2944.98
_space_group_crystal_system monoclinic
_space_group_IT_number 14
_space_group_name_Hall '-P 2yn'
_space_group_name_H-M_alt 'P 1 21/n 1'
_symmetry_space_group_name_Hall '-P 2yn'
_symmetry_space_group_name_H-M 'P 1 21/n 1'
_atom_sites_solution_hydrogens geom
_audit_creation_date 2015-03-19
_audit_creation_method
;
Olex2 1.2
(compiled 2015.01.26 svn.r3150 for OlexSys, GUI svn.r4998)
;
_audit_update_record
;
2015-04-02 deposited with the CCDC.
2015-04-29 downloaded from the CCDC.
;
_cell_angle_alpha 90
_cell_angle_beta 92.905(5)
_cell_angle_gamma 90
_cell_formula_units_Z 4
_cell_length_a 19.4954(11)
_cell_length_b 16.2145(6)
_cell_length_c 23.3300(13)
_cell_measurement_reflns_used 4827
_cell_measurement_temperature 100(2)
_cell_measurement_theta_max 27.19
_cell_measurement_theta_min 1.69
_cell_volume 7365.3(6)
_computing_data_collection 'STOE X-AREA'
_computing_molecular_graphics 'Olex2 (Dolomanov et al., 2009)'
_computing_publication_material 'Olex2 (Dolomanov et al., 2009)'
_computing_structure_refinement 'XL (Sheldrick, 2008)'
_computing_structure_solution 'SHELXS-97 (Sheldrick 2008)'
_diffrn_ambient_temperature 100.15
_diffrn_measured_fraction_theta_full 1.000
_diffrn_measured_fraction_theta_max 0.987
_diffrn_measurement_device_type 'Stoe IPDS-II'
_diffrn_measurement_method 'area detetor, \w scans'
_diffrn_radiation_monochromator graphite
_diffrn_radiation_type MoK\a
_diffrn_radiation_wavelength 0.71073
_diffrn_reflns_av_R_equivalents 0.2233
_diffrn_reflns_av_unetI/netI 0.1311
_diffrn_reflns_laue_measured_fraction_full 1.000
_diffrn_reflns_laue_measured_fraction_max 0.987
_diffrn_reflns_limit_h_max 24
_diffrn_reflns_limit_h_min -24
_diffrn_reflns_limit_k_max 20
_diffrn_reflns_limit_k_min -20
_diffrn_reflns_limit_l_max 29
_diffrn_reflns_limit_l_min -27
_diffrn_reflns_number 79147
_diffrn_reflns_point_group_measured_fraction_full 1.000
_diffrn_reflns_point_group_measured_fraction_max 0.987
_diffrn_reflns_theta_full 25.242
_diffrn_reflns_theta_max 26.853
_diffrn_reflns_theta_min 1.328
_diffrn_source 'sealed X-ray tube'
_exptl_absorpt_coefficient_mu 11.923
_exptl_absorpt_correction_T_max 0.5364
_exptl_absorpt_correction_T_min 0.0857
_exptl_absorpt_correction_type multi-scan
_exptl_absorpt_process_details '[c.f. r.h. blessing, acta cryst. (1995), a51, 33-38]'
_exptl_crystal_colour red
_exptl_crystal_colour_primary red
_exptl_crystal_density_diffrn 2.656
_exptl_crystal_description block
_exptl_crystal_F_000 5280
_exptl_crystal_size_max 0.36
_exptl_crystal_size_mid 0.26
_exptl_crystal_size_min 0.2
_refine_diff_density_max 3.126
_refine_diff_density_min -2.195
_refine_diff_density_rms 0.347
_refine_ls_extinction_method none
_refine_ls_goodness_of_fit_ref 0.919
_refine_ls_hydrogen_treatment constr
_refine_ls_matrix_type full
_refine_ls_number_parameters 697
_refine_ls_number_reflns 15628
_refine_ls_number_restraints 41
_refine_ls_restrained_S_all 0.928
_refine_ls_R_factor_all 0.0964
_refine_ls_R_factor_gt 0.0666
_refine_ls_shift/su_max 0.002
_refine_ls_shift/su_mean 0.000
_refine_ls_structure_factor_coef Fsqd
_refine_ls_weighting_details 'w=1/[\s^2^(Fo^2^)+(0.0637P)^2^] where P=(Fo^2^+2Fc^2^)/3'
_refine_ls_weighting_scheme calc
_refine_ls_wR_factor_gt 0.1515
_refine_ls_wR_factor_ref 0.1618
_reflns_Friedel_coverage 0.000
_reflns_number_gt 9570
_reflns_number_total 15628
_reflns_threshold_expression 'I > 2\s(I)'
_cod_data_source_file c5dt00813a2.cif
_cod_data_source_block compound4
_cod_depositor_comments 'Adding full bibliography for 7034884--7034887.cif.'
_cod_database_code 7034887
_shelx_space_group_comment
;
The symmetry employed for this shelxl refinement is uniquely defined
by the following loop, which should always be used as a source of
symmetry information in preference to the above space-group names.
They are only intended as comments.
;
_shelx_estimated_absorpt_t_max 0.199
_shelx_estimated_absorpt_t_min 0.099
_olex2_refinement_description
;
1. Fixed Uiso
 At 1.2 times of:
  All C(H) groups, All C(H,H) groups
 At 1.5 times of:
  All C(H,H,H) groups
2. Restrained distances
 K2-C28 = K2-C29 = K2-C39 = K1-C10 = K1-C1 = K1-C11
 -3.65 with sigma of 0.02
 K1-C20 = K2-C38
 -3.65 with sigma of 0.02
 K2-C39
 -3.65 with sigma of 0.02
 K2-C28
 -3.65 with sigma of 0.02
 K2-C30
 -3.65 with sigma of 0.02
3. Uiso/Uaniso restraints and constraints
C22 \\sim C21: within 1.7A with sigma of 0.04 and sigma for terminal atoms of
0.08
C20 \\sim C19: within 1.7A with sigma of 0.04 and sigma for terminal atoms of
0.08
C28 \\sim C27: within 1.7A with sigma of 0.04 and sigma for terminal atoms of
0.08
C9 \\sim C10: within 1.7A with sigma of 0.04 and sigma for terminal atoms of
0.08
C11 \\sim C12: within 1.7A with sigma of 0.04 and sigma for terminal atoms of
0.08
4.a Secondary CH2 refined with riding coordinates:
 C2(H2A,H2B), C38(H38A,H38B), C30(H30A,H30B), C29(H29A,H29B), C9(H9A,H9B),
 C40(H40A,H40B), C37(H37A,H37B), C27(H27A,H27B), C19(H19A,H19B), C39(H39A,H39B),
  C12(H12A,H12B), C20(H20A,H20B), C11(H11A,H11B), C1(H1A,H1B), C10(H10A,H10B),
 C28(H28A,H28B)
4.b Aromatic/amide H refined with riding coordinates:
 C36(H36), C16(H16), C18(H18), C33(H33), C17(H17), C15(H15), C34(H34), C5(H5),
 C26(H26), C25(H25), C35(H35), C23(H23), C6(H6), C24(H24), C7(H7), C8(H8)
4.c Idealised Me refined as rotating group:
 C44(H44A,H44B,H44C), C42(H42A,H42B,H42C), C46(H46A,H46B,H46C)
;
_shelx_shelxl_version_number 2014/7
_olex2_submission_special_instructions 'No special instructions were received'

loop_
_space_group_symop_operation_xyz
'x, y, z'
'-x+1/2, y+1/2, -z+1/2'
'-x, -y, -z'
'x-1/2, -y-1/2, z-1/2'

loop_
_atom_site_label
_atom_site_type_symbol
_atom_site_fract_x
_atom_site_fract_y
_atom_site_fract_z
_atom_site_U_iso_or_equiv
_atom_site_adp_type
_atom_site_occupancy
_atom_site_site_symmetry_order
_atom_site_calc_flag
_atom_site_refinement_flags_posn
_atom_site_refinement_flags_adp
Bi1 Bi 0.97549(3) 0.42332(3) 0.16253(2) 0.03187(14) Uani 1 1 d . .
Bi2 Bi 1.10569(3) 0.57072(3) 0.02483(2) 0.03171(14) Uani 1 1 d . .
Bi3 Bi 1.18425(3) 0.55531(3) 0.21780(2) 0.03149(14) Uani 1 1 d . .
I4 I 1.03887(5) 0.37902(5) 0.03653(4) 0.0335(2) Uani 1 1 d . .
I2 I 0.84410(5) 0.49175(5) 0.08735(4) 0.0329(2) Uani 1 1 d . .
I5 I 1.04144(5) 0.61057(5) 0.14145(4) 0.0319(2) Uani 1 1 d . .
I7 I 1.16263(5) 0.73388(6) 0.01292(5) 0.0409(2) Uani 1 1 d . .
I1 I 0.92034(5) 0.49881(6) 0.26369(4) 0.0382(2) Uani 1 1 d . .
I3 I 0.91009(5) 0.26376(6) 0.17023(5) 0.0408(2) Uani 1 1 d . .
I6 I 1.10754(5) 0.36693(5) 0.21901(5) 0.0377(2) Uani 1 1 d . .
I8 I 1.23109(5) 0.50630(6) 0.08783(4) 0.0391(2) Uani 1 1 d . .
I9 I 1.12821(5) 0.58777(6) 0.32862(4) 0.0393(2) Uani 1 1 d . .
I11 I 1.30630(5) 0.46974(6) 0.26091(4) 0.0377(2) Uani 1 1 d . .
I10 I 1.24837(5) 0.71476(6) 0.21286(5) 0.0452(3) Uani 1 1 d . .
K2 K 0.88969(16) 0.89573(18) 0.17374(15) 0.0372(7) Uani 1 1 d D .
K1 K 0.58608(17) 0.69489(19) 0.01903(14) 0.0396(8) Uani 1 1 d D .
O6 O 0.7254(5) 0.7403(6) 0.0372(4) 0.036(2) Uani 1 1 d . .
O4 O 0.4985(6) 0.7217(6) 0.1076(5) 0.045(3) Uani 1 1 d . .
O7 O 0.9513(5) 0.9023(6) 0.0697(4) 0.041(2) Uani 1 1 d . .
O12 O 1.0133(5) 0.8236(6) 0.1653(5) 0.041(3) Uani 1 1 d . .
O11 O 0.9492(5) 0.8226(5) 0.2738(5) 0.039(2) Uani 1 1 d . .
O10 O 0.8368(5) 0.9068(6) 0.2811(5) 0.041(3) Uani 1 1 d . .
O2 O 0.5349(5) 0.6153(5) -0.0775(4) 0.036(2) Uani 1 1 d . .
O5 O 0.6413(6) 0.7611(6) 0.1187(4) 0.042(3) Uani 1 1 d . .
O3 O 0.4538(5) 0.6408(6) 0.0062(4) 0.041(2) Uani 1 1 d . .
O1 O 0.6721(5) 0.6689(6) -0.0662(4) 0.040(2) Uani 1 1 d . .
O9 O 0.7739(6) 0.9867(6) 0.1838(5) 0.047(3) Uani 1 1 d . .
O8 O 0.8325(5) 0.9680(7) 0.0762(5) 0.049(3) Uani 1 1 d . .
C36 C 0.9205(7) 0.7350(8) 0.3547(7) 0.035(3) Uani 1 1 d . .
H36 H 0.9626 0.7055 0.3539 0.042 Uiso 1 1 calc R .
C14 C 0.7534(8) 0.7342(8) 0.0924(7) 0.036(3) Uani 1 1 d . .
C2 C 0.5808(8) 0.6012(8) -0.1222(7) 0.040(4) Uani 1 1 d . .
H2A H 0.5547 0.6004 -0.1597 0.047 Uiso 1 1 calc R .
H2B H 0.6032 0.5468 -0.1166 0.047 Uiso 1 1 calc R .
C16 C 0.8008(9) 0.7168(9) 0.2057(8) 0.049(4) Uani 1 1 d . .
H16 H 0.8161 0.7087 0.2446 0.058 Uiso 1 1 calc R .
C4 C 0.4325(8) 0.5797(9) -0.0331(6) 0.036(3) Uani 1 1 d . .
C38 C 1.0511(6) 0.8133(8) 0.2206(7) 0.041(4) Uani 1 1 d D .
H38A H 1.0656 0.8678 0.2361 0.049 Uiso 1 1 calc R .
H38B H 1.0927 0.7796 0.2158 0.049 Uiso 1 1 calc R .
C30 C 0.7770(7) 0.9542(9) 0.2843(6) 0.039(4) Uani 1 1 d D .
H30A H 0.7743 0.9762 0.3237 0.047 Uiso 1 1 calc R .
H30B H 0.7364 0.9186 0.2763 0.047 Uiso 1 1 calc R .
C18 C 0.8220(8) 0.7150(8) 0.1058(6) 0.037(3) Uani 1 1 d . .
H18 H 0.8527 0.7064 0.0761 0.044 Uiso 1 1 calc R .
C3 C 0.4773(7) 0.5650(8) -0.0760(7) 0.037(4) Uani 1 1 d . .
C29 C 0.7753(8) 1.0250(9) 0.2422(7) 0.047(4) Uani 1 1 d D .
H29A H 0.7340 1.0594 0.2467 0.056 Uiso 1 1 calc R .
H29B H 0.8166 1.0601 0.2485 0.056 Uiso 1 1 calc R .
C33 C 0.8016(8) 0.8243(9) 0.3614(7) 0.040(4) Uani 1 1 d . .
H33 H 0.7598 0.8541 0.3633 0.048 Uiso 1 1 calc R .
C13 C 0.7085(8) 0.7454(8) 0.1366(7) 0.036(3) Uani 1 1 d . .
C17 C 0.8447(8) 0.7086(9) 0.1616(8) 0.047(4) Uani 1 1 d . .
H17 H 0.8921 0.6982 0.1705 0.056 Uiso 1 1 calc R .
N1 N 0.5448(8) 0.8490(9) -0.0230(7) 0.058(4) Uani 1 1 d . .
C43 C 1.0075(9) 1.0749(10) 0.2362(8) 0.052(5) Uani 1 1 d . .
C22 C 0.8458(8) 0.9393(9) 0.0240(8) 0.043(4) Uani 1 1 d . U
C32 C 0.9069(8) 0.7975(8) 0.3150(7) 0.037(3) Uani 1 1 d . .
C9 C 0.4072(8) 0.6582(10) 0.0513(7) 0.047(4) Uani 1 1 d . U
H9A H 0.4076 0.6116 0.0787 0.056 Uiso 1 1 calc R .
H9B H 0.3599 0.6644 0.0344 0.056 Uiso 1 1 calc R .
C40 C 1.0181(8) 0.8607(11) 0.0680(7) 0.045(4) Uani 1 1 d . .
H40A H 1.0454 0.8870 0.0384 0.054 Uiso 1 1 calc R .
H40B H 1.0107 0.8023 0.0570 0.054 Uiso 1 1 calc R .
C37 C 1.0046(8) 0.7711(8) 0.2616(7) 0.039(4) Uani 1 1 d . .
H37A H 0.9869 0.7190 0.2443 0.046 Uiso 1 1 calc R .
H37B H 1.0311 0.7573 0.2977 0.046 Uiso 1 1 calc R .
N2 N 0.9720(8) 1.0262(8) 0.2171(7) 0.062(4) Uani 1 1 d . .
C15 C 0.7338(9) 0.7374(8) 0.1909(7) 0.041(4) Uani 1 1 d . .
H15 H 0.7036 0.7465 0.2209 0.050 Uiso 1 1 calc R .
C34 C 0.8160(8) 0.7608(9) 0.3997(7) 0.039(4) Uani 1 1 d . .
H34 H 0.7854 0.7491 0.4291 0.047 Uiso 1 1 calc R .
C5 C 0.4612(7) 0.5053(9) -0.1194(7) 0.041(4) Uani 1 1 d . .
H5 H 0.4911 0.4976 -0.1499 0.049 Uiso 1 1 calc R .
C26 C 0.8002(9) 0.9427(10) -0.0253(7) 0.050(4) Uani 1 1 d . .
H26 H 0.7555 0.9653 -0.0234 0.060 Uiso 1 1 calc R .
C27 C 0.7673(9) 1.0099(10) 0.0831(7) 0.054(5) Uani 1 1 d . U
H27A H 0.7295 0.9692 0.0806 0.064 Uiso 1 1 calc R .
H27B H 0.7593 1.0504 0.0517 0.064 Uiso 1 1 calc R .
C19 C 0.7688(8) 0.7185(10) -0.0094(7) 0.045(4) Uani 1 1 d . U
H19A H 0.7844 0.6607 -0.0048 0.055 Uiso 1 1 calc R .
H19B H 0.8099 0.7545 -0.0082 0.055 Uiso 1 1 calc R .
C25 C 0.8240(8) 0.9109(10) -0.0781(7) 0.048(4) Uani 1 1 d . .
H25 H 0.7945 0.9126 -0.1118 0.058 Uiso 1 1 calc R .
C41 C 0.5192(10) 0.9025(9) -0.0455(7) 0.050(4) Uani 1 1 d . .
C35 C 0.8742(8) 0.7148(10) 0.3951(8) 0.046(4) Uani 1 1 d . .
H35 H 0.8827 0.6690 0.4199 0.055 Uiso 1 1 calc R .
C44 C 1.0520(8) 1.1400(9) 0.2631(8) 0.051(5) Uani 1 1 d . .
H44A H 1.0434 1.1925 0.2432 0.077 Uiso 1 1 calc GR .
H44B H 1.1003 1.1245 0.2604 0.077 Uiso 1 1 calc GR .
H44C H 1.0416 1.1460 0.3036 0.077 Uiso 1 1 calc GR .
C39 C 1.0576(6) 0.8645(10) 0.1249(6) 0.045(4) Uani 1 1 d D .
H39A H 1.1020 0.8353 0.1232 0.054 Uiso 1 1 calc R .
H39B H 1.0665 0.9224 0.1365 0.054 Uiso 1 1 calc R .
C12 C 0.5950(8) 0.7755(10) 0.1637(7) 0.048(4) Uani 1 1 d . U
H12A H 0.6125 0.8216 0.1881 0.058 Uiso 1 1 calc R .
H12B H 0.5929 0.7257 0.1881 0.058 Uiso 1 1 calc R .
C42 C 0.4877(8) 0.9748(10) -0.0739(8) 0.053(5) Uani 1 1 d . .
H42A H 0.4849 0.9661 -0.1155 0.079 Uiso 1 1 calc GR .
H42B H 0.5157 1.0237 -0.0648 0.079 Uiso 1 1 calc GR .
H42C H 0.4414 0.9829 -0.0604 0.079 Uiso 1 1 calc GR .
C23 C 0.9314(8) 0.8753(11) -0.0332(6) 0.045(4) Uani 1 1 d . .
H23 H 0.9762 0.8536 -0.0369 0.054 Uiso 1 1 calc R .
C21 C 0.9118(9) 0.9027(10) 0.0191(7) 0.045(4) Uani 1 1 d . U
C20 C 0.7292(7) 0.7285(9) -0.0662(7) 0.051(4) Uani 1 1 d D U
H20A H 0.7113 0.7855 -0.0703 0.061 Uiso 1 1 calc R .
H20B H 0.7591 0.7171 -0.0983 0.061 Uiso 1 1 calc R .
N3 N 0.6379(7) 1.0749(8) -0.0200(6) 0.049(3) Uani 1 1 d . .
C45 C 0.6719(8) 1.0917(8) -0.0567(7) 0.039(4) Uani 1 1 d . .
C11 C 0.5242(8) 0.7960(10) 0.1393(7) 0.050(4) Uani 1 1 d D U
H11A H 0.4936 0.8097 0.1705 0.060 Uiso 1 1 calc R .
H11B H 0.5259 0.8438 0.1131 0.060 Uiso 1 1 calc R .
C1 C 0.6355(8) 0.6686(9) -0.1224(5) 0.039(4) Uani 1 1 d D .
H1A H 0.6679 0.6576 -0.1528 0.047 Uiso 1 1 calc R .
H1B H 0.6136 0.7229 -0.1299 0.047 Uiso 1 1 calc R .
C31 C 0.8485(8) 0.8457(9) 0.3191(7) 0.045(4) Uani 1 1 d . .
C6 C 0.3745(8) 0.5322(10) -0.0292(8) 0.046(4) Uani 1 1 d . .
H6 H 0.3453 0.5393 0.0018 0.055 Uiso 1 1 calc R .
C10 C 0.4282(8) 0.7354(10) 0.0823(9) 0.066(5) Uani 1 1 d D U
H10A H 0.4277 0.7826 0.0554 0.079 Uiso 1 1 calc R .
H10B H 0.3961 0.7475 0.1128 0.079 Uiso 1 1 calc R .
C24 C 0.8860(10) 0.8793(10) -0.0807(7) 0.054(5) Uani 1 1 d . .
H24 H 0.9000 0.8586 -0.1164 0.065 Uiso 1 1 calc R .
C28 C 0.7674(9) 1.0534(10) 0.1395(7) 0.063(5) Uani 1 1 d D U
H28A H 0.7242 1.0846 0.1430 0.075 Uiso 1 1 calc R .
H28B H 0.8065 1.0922 0.1436 0.075 Uiso 1 1 calc R .
C46 C 0.7121(9) 1.1136(10) -0.1072(7) 0.051(4) Uani 1 1 d . .
H46A H 0.6823 1.1102 -0.1423 0.076 Uiso 1 1 calc GR .
H46B H 0.7505 1.0751 -0.1099 0.076 Uiso 1 1 calc GR .
H46C H 0.7299 1.1699 -0.1027 0.076 Uiso 1 1 calc GR .
C7 C 0.4027(8) 0.4590(10) -0.1174(7) 0.046(4) Uani 1 1 d . .
H7 H 0.3917 0.4187 -0.1460 0.056 Uiso 1 1 calc R .
C8 C 0.3592(9) 0.4726(9) -0.0719(7) 0.047(4) Uani 1 1 d . .
H8 H 0.3185 0.4408 -0.0699 0.056 Uiso 1 1 calc R .

loop_
_atom_site_aniso_label
_atom_site_aniso_U_11
_atom_site_aniso_U_22
_atom_site_aniso_U_33
_atom_site_aniso_U_23
_atom_site_aniso_U_13
_atom_site_aniso_U_12
Bi1 0.0364(3) 0.0255(2) 0.0332(3) 0.0010(2) -0.0031(2) -0.0014(2)
Bi2 0.0346(3) 0.0288(3) 0.0313(3) -0.0010(2) -0.0023(2) 0.0000(2)
Bi3 0.0351(3) 0.0238(2) 0.0350(3) 0.0004(2) -0.0036(2) -0.0003(2)
I4 0.0368(5) 0.0282(4) 0.0353(5) -0.0008(4) -0.0015(4) 0.0015(4)
I2 0.0360(5) 0.0304(4) 0.0321(5) -0.0005(4) -0.0007(4) 0.0022(4)
I5 0.0362(5) 0.0250(4) 0.0342(5) -0.0008(4) -0.0016(4) 0.0004(4)
I7 0.0473(6) 0.0322(5) 0.0433(6) -0.0031(4) 0.0038(5) -0.0062(4)
I1 0.0434(6) 0.0362(5) 0.0347(5) -0.0020(4) -0.0009(4) -0.0012(4)
I3 0.0488(6) 0.0297(4) 0.0431(6) 0.0034(4) -0.0061(5) -0.0082(4)
I6 0.0396(5) 0.0252(4) 0.0473(6) 0.0046(4) -0.0079(4) -0.0013(4)
I8 0.0373(5) 0.0431(5) 0.0364(6) 0.0011(4) -0.0024(4) 0.0069(4)
I9 0.0462(6) 0.0329(5) 0.0383(6) -0.0026(4) -0.0017(5) 0.0026(4)
I11 0.0382(5) 0.0311(4) 0.0432(6) 0.0026(4) -0.0038(4) 0.0047(4)
I10 0.0432(6) 0.0254(4) 0.0662(8) 0.0043(5) -0.0042(5) -0.0032(4)
K2 0.0389(18) 0.0288(14) 0.043(2) 0.0007(14) -0.0063(15) 0.0045(13)
K1 0.0453(19) 0.0325(15) 0.0405(19) -0.0033(14) -0.0017(15) 0.0043(14)
O6 0.051(6) 0.034(5) 0.023(5) 0.000(4) 0.007(5) 0.012(5)
O4 0.049(7) 0.036(5) 0.050(7) 0.006(5) -0.004(5) 0.000(5)
O7 0.042(6) 0.046(6) 0.035(6) 0.002(5) -0.004(5) 0.008(5)
O12 0.047(6) 0.031(5) 0.045(7) -0.008(5) -0.007(5) 0.007(5)
O11 0.038(6) 0.026(5) 0.052(7) 0.000(5) 0.002(5) 0.002(4)
O10 0.049(6) 0.027(5) 0.048(7) 0.003(5) 0.007(5) 0.006(5)
O2 0.045(6) 0.028(5) 0.034(6) -0.001(4) 0.003(5) 0.001(5)
O5 0.055(7) 0.036(5) 0.036(6) 0.003(5) -0.002(5) 0.005(5)
O3 0.045(6) 0.037(5) 0.040(6) 0.002(5) 0.003(5) 0.009(5)
O1 0.047(6) 0.031(5) 0.040(6) 0.005(5) -0.006(5) 0.004(5)
O9 0.052(7) 0.032(5) 0.057(7) -0.007(5) -0.007(6) 0.015(5)
O8 0.050(7) 0.045(6) 0.051(7) 0.004(6) -0.008(6) 0.014(5)
C36 0.027(8) 0.031(7) 0.047(9) -0.006(7) -0.013(7) 0.014(6)
C14 0.044(9) 0.026(7) 0.037(9) -0.009(6) -0.006(7) 0.000(6)
C2 0.056(10) 0.021(6) 0.043(9) 0.000(6) 0.012(8) 0.002(6)
C16 0.063(12) 0.027(7) 0.054(11) 0.005(8) -0.011(9) -0.007(8)
C4 0.048(9) 0.038(8) 0.020(7) -0.001(6) -0.014(6) -0.001(7)
C38 0.017(7) 0.032(7) 0.073(12) 0.001(8) -0.009(7) -0.003(6)
C30 0.027(8) 0.041(8) 0.049(10) -0.006(7) -0.002(7) 0.013(7)
C18 0.055(10) 0.023(6) 0.030(8) -0.007(6) -0.014(7) 0.001(7)
C3 0.030(8) 0.028(7) 0.053(10) -0.004(7) -0.001(7) 0.007(6)
C29 0.050(10) 0.035(8) 0.055(11) -0.012(8) -0.001(8) 0.012(7)
C33 0.040(9) 0.038(8) 0.042(9) -0.005(7) -0.007(7) 0.001(7)
C13 0.048(10) 0.017(6) 0.042(9) 0.002(6) -0.009(7) -0.005(6)
C17 0.042(10) 0.026(7) 0.070(13) -0.001(8) -0.017(9) -0.007(7)
N1 0.059(10) 0.048(8) 0.067(11) 0.009(8) 0.005(8) 0.006(7)
C43 0.054(11) 0.034(8) 0.068(13) 0.021(9) 0.007(9) 0.023(8)
C22 0.052(10) 0.026(7) 0.053(10) 0.009(7) 0.001(8) 0.000(7)
C32 0.041(9) 0.025(7) 0.042(9) -0.002(6) -0.009(7) 0.004(6)
C9 0.047(10) 0.048(9) 0.045(10) 0.000(8) 0.003(8) 0.003(8)
C40 0.041(9) 0.058(10) 0.035(9) -0.006(8) -0.009(7) 0.009(8)
C37 0.045(9) 0.030(7) 0.040(9) -0.003(7) -0.007(7) 0.000(7)
N2 0.074(11) 0.030(7) 0.079(12) -0.013(8) -0.012(9) -0.006(7)
C15 0.058(11) 0.031(7) 0.034(9) 0.007(7) 0.003(8) -0.014(7)
C34 0.034(8) 0.043(8) 0.041(9) -0.003(7) 0.006(7) 0.000(7)
C5 0.029(8) 0.035(7) 0.058(11) 0.002(8) -0.001(7) 0.007(7)
C26 0.046(10) 0.053(9) 0.049(11) 0.003(9) -0.009(8) 0.008(8)
C27 0.073(12) 0.042(8) 0.047(10) 0.010(8) 0.005(9) 0.026(8)
C19 0.055(10) 0.040(8) 0.042(10) 0.000(7) 0.012(8) -0.015(8)
C25 0.046(10) 0.059(10) 0.038(10) 0.011(8) -0.014(8) 0.012(8)
C41 0.090(14) 0.029(8) 0.031(9) 0.000(7) -0.002(9) 0.001(8)
C35 0.042(9) 0.038(8) 0.058(11) -0.002(8) 0.000(8) -0.010(7)
C44 0.054(11) 0.025(7) 0.078(13) -0.013(8) 0.033(9) -0.010(7)
C39 0.052(10) 0.049(9) 0.033(9) -0.003(8) -0.010(7) 0.003(8)
C12 0.052(10) 0.048(9) 0.045(10) 0.003(8) 0.002(8) 0.005(8)
C42 0.035(9) 0.057(10) 0.068(12) 0.012(9) 0.015(8) 0.005(8)
C23 0.045(9) 0.064(10) 0.026(8) -0.012(8) 0.006(7) 0.006(8)
C21 0.057(10) 0.042(8) 0.033(9) 0.000(7) -0.005(8) 0.004(8)
C20 0.055(10) 0.026(7) 0.070(12) 0.000(8) -0.014(9) -0.009(7)
N3 0.047(8) 0.045(8) 0.055(9) -0.002(7) 0.006(7) -0.002(7)
C45 0.043(9) 0.017(6) 0.057(11) 0.008(7) -0.008(8) 0.008(6)
C11 0.036(9) 0.045(8) 0.070(12) -0.014(9) -0.001(8) 0.005(7)
C1 0.051(9) 0.033(7) 0.033(9) 0.006(7) -0.009(7) 0.005(7)
C31 0.058(11) 0.035(8) 0.040(10) -0.021(7) -0.012(8) -0.005(8)
C6 0.031(8) 0.046(9) 0.061(11) -0.007(8) -0.009(8) 0.005(7)
C10 0.086(14) 0.040(9) 0.072(13) -0.002(9) 0.017(11) 0.021(9)
C24 0.081(14) 0.051(10) 0.030(9) 0.006(8) -0.009(9) 0.011(9)
C28 0.081(13) 0.063(11) 0.044(10) -0.001(9) -0.002(9) 0.037(10)
C46 0.060(11) 0.039(8) 0.052(11) 0.010(8) -0.003(9) -0.008(8)
C7 0.052(10) 0.042(8) 0.043(10) -0.004(8) -0.021(8) 0.009(8)
C8 0.068(12) 0.026(7) 0.044(10) 0.008(7) -0.016(8) -0.004(7)

loop_
_atom_type_symbol
_atom_type_description
_atom_type_scat_dispersion_real
_atom_type_scat_dispersion_imag
_atom_type_scat_source
C C 0.0033 0.0016 'International Tables Vol C Tables 4.2.6.8 and 6.1.1.4'
H H 0.0000 0.0000 'International Tables Vol C Tables 4.2.6.8 and 6.1.1.4'
Bi Bi -4.1077 10.2566 'International Tables Vol C Tables 4.2.6.8 and 6.1.1.4'
I I -0.4742 1.8119 'International Tables Vol C Tables 4.2.6.8 and 6.1.1.4'
K K 0.2009 0.2494 'International Tables Vol C Tables 4.2.6.8 and 6.1.1.4'
N N 0.0061 0.0033 'International Tables Vol C Tables 4.2.6.8 and 6.1.1.4'
O O 0.0106 0.0060 'International Tables Vol C Tables 4.2.6.8 and 6.1.1.4'

loop_
_geom_angle_atom_site_label_1
_geom_angle_atom_site_label_2
_geom_angle_atom_site_label_3
_geom_angle
_geom_angle_site_symmetry_1
_geom_angle_site_symmetry_3
I4 Bi1 I5 84.44(2) . .
I2 Bi1 I4 85.07(3) . .
I2 Bi1 I5 84.74(3) . .
I1 Bi1 I4 167.53(3) . .
I1 Bi1 I2 88.88(3) . .
I1 Bi1 I5 84.15(3) . .
I1 Bi1 I6 96.72(3) . .
I3 Bi1 I4 92.66(3) . .
I3 Bi1 I2 90.06(3) . .
I3 Bi1 I5 174.24(3) . .
I3 Bi1 I1 98.26(3) . .
I3 Bi1 I6 94.12(3) . .
I6 Bi1 I4 88.46(3) . .
I6 Bi1 I2 172.46(3) . .
I6 Bi1 I5 90.78(3) . .
I4 Bi2 I4 86.34(3) 3_765 .
I2 Bi2 I4 84.53(3) 3_765 .
I2 Bi2 I4 90.84(3) 3_765 3_765
I2 Bi2 I5 171.39(3) 3_765 .
I5 Bi2 I4 86.95(3) . .
I5 Bi2 I4 87.36(3) . 3_765
I7 Bi2 I4 93.31(3) . 3_765
I7 Bi2 I4 179.10(3) . .
I7 Bi2 I2 94.64(3) . 3_765
I7 Bi2 I5 93.87(3) . .
I7 Bi2 I8 93.38(3) . .
I8 Bi2 I4 87.00(3) . .
I8 Bi2 I4 172.92(3) . 3_765
I8 Bi2 I2 90.92(3) . 3_765
I8 Bi2 I5 89.89(3) . .
I5 Bi3 I6 83.73(2) . .
I8 Bi3 I5 80.64(3) . .
I8 Bi3 I6 86.20(3) . .
I9 Bi3 I5 94.87(3) . .
I9 Bi3 I6 88.28(3) . .
I9 Bi3 I8 173.23(3) . .
I11 Bi3 I5 163.86(3) . .
I11 Bi3 I6 85.45(3) . .
I11 Bi3 I8 86.73(3) . .
I11 Bi3 I9 96.74(3) . .
I10 Bi3 I5 95.13(3) . .
I10 Bi3 I6 178.17(4) . .
I10 Bi3 I8 92.20(3) . .
I10 Bi3 I9 93.25(3) . .
I10 Bi3 I11 95.37(3) . .
Bi1 I4 Bi2 91.99(3) . .
Bi2 I4 Bi1 88.97(3) 3_765 .
Bi2 I4 Bi2 93.66(3) 3_765 .
Bi2 I2 Bi1 94.17(3) 3_765 .
Bi1 I5 Bi3 89.67(2) . .
Bi2 I5 Bi1 96.58(3) . .
Bi2 I5 Bi3 92.80(3) . .
Bi1 I6 Bi3 95.24(3) . .
Bi2 I8 Bi3 96.34(3) . .
O7 K2 O11 124.4(3) . .
O7 K2 C16 117.6(4) . .
O7 K2 C29 133.8(4) . .
O7 K2 C17 95.1(4) . .
O7 K2 N2 91.2(4) . .
O12 K2 O7 61.5(3) . .
O12 K2 O11 63.0(3) . .
O12 K2 O10 118.1(3) . .
O12 K2 O9 172.7(3) . .
O12 K2 O8 116.8(3) . .
O12 K2 C16 96.4(4) . .
O12 K2 C29 152.2(4) . .
O12 K2 C17 79.8(4) . .
O12 K2 N2 81.7(4) . .
O11 K2 C16 70.1(4) . .
O11 K2 C29 96.8(4) . .
O11 K2 C17 76.8(4) . .
O10 K2 O7 172.9(3) . .
O10 K2 O11 55.4(3) . .
O10 K2 C16 69.3(4) . .
O10 K2 C29 43.3(3) . .
O10 K2 C17 91.7(4) . .
O10 K2 N2 81.8(4) . .
O9 K2 O7 117.1(3) . .
O9 K2 O11 117.8(3) . .
O9 K2 O10 62.4(3) . .
O9 K2 O8 62.3(3) . .
O9 K2 C16 90.5(4) . .
O9 K2 C29 23.8(4) . .
O9 K2 C17 107.5(4) . .
O9 K2 N2 91.2(4) . .
O8 K2 O7 55.4(3) . .
O8 K2 O11 179.5(3) . .
O8 K2 O10 124.7(3) . .
O8 K2 C16 110.4(4) . .
O8 K2 C29 83.2(4) . .
O8 K2 C17 103.7(4) . .
O8 K2 N2 100.2(4) . .
C16 K2 C29 93.8(4) . .
C17 K2 C16 23.3(4) . .
C17 K2 C29 115.7(4) . .
N2 K2 O11 79.3(4) . .
N2 K2 C16 146.2(5) . .
N2 K2 C29 75.6(4) . .
N2 K2 C17 154.6(4) . .
O6 K1 C11 97.2(3) . .
O6 K1 C1 82.2(3) . .
O6 K1 C7 93.6(3) . 3_665
O6 K1 C8 82.1(4) . 3_665
O4 K1 O6 118.0(3) . .
O4 K1 N1 86.8(4) . .
O4 K1 C11 23.9(3) . .
O4 K1 C1 157.8(4) . .
O4 K1 C7 68.4(4) . 3_665
O4 K1 C8 93.0(4) . 3_665
O2 K1 O6 123.6(3) . .
O2 K1 O4 118.2(3) . .
O2 K1 N1 92.6(4) . .
O2 K1 C11 138.6(3) . .
O2 K1 C1 43.6(3) . .
O2 K1 C7 102.6(3) . 3_665
O2 K1 C8 91.0(4) . 3_665
O5 K1 O6 55.6(3) . .
O5 K1 O4 62.4(3) . .
O5 K1 O2 174.9(3) . .
O5 K1 N1 92.4(4) . .
O5 K1 C11 43.4(3) . .
O5 K1 C1 137.1(4) . .
O5 K1 C7 72.8(4) . 3_665
O5 K1 C8 83.9(4) . 3_665
O3 K1 O6 175.8(3) . .
O3 K1 O4 61.3(3) . .
O3 K1 O2 57.0(3) . .
O3 K1 O5 123.4(3) . .
O3 K1 N1 89.7(4) . .
O3 K1 C11 82.9(3) . .
O3 K1 C1 99.2(3) . .
O3 K1 C7 82.3(3) . 3_665
O3 K1 C8 93.8(4) . 3_665
O1 K1 O6 61.5(3) . .
O1 K1 O4 179.4(3) . .
O1 K1 O2 62.3(3) . .
O1 K1 O5 117.1(3) . .
O1 K1 O3 119.2(3) . .
O1 K1 N1 93.4(4) . .
O1 K1 C11 155.8(4) . .
O1 K1 C1 22.8(3) . .
O1 K1 C7 111.3(4) . 3_665
O1 K1 C8 86.7(4) . 3_665
N1 K1 O6 94.4(4) . .
N1 K1 C11 76.0(4) . .
N1 K1 C1 82.3(4) . .
N1 K1 C7 154.9(4) . 3_665
N1 K1 C8 176.0(5) . 3_665
C1 K1 C11 158.2(4) . .
C7 K1 C11 79.4(4) 3_665 .
C7 K1 C1 122.4(4) 3_665 .
C8 K1 C11 102.3(4) 3_665 .
C8 K1 C1 99.2(4) 3_665 .
C8 K1 C7 24.6(4) 3_665 3_665
C14 O6 K1 117.0(8) . .
C14 O6 C19 117.6(12) . .
C19 O6 K1 114.6(9) . .
C11 O4 K1 107.0(8) . .
C10 O4 K1 108.5(9) . .
C10 O4 C11 111.0(11) . .
C40 O7 K2 115.5(8) . .
C21 O7 K2 120.3(9) . .
C21 O7 C40 116.0(12) . .
C38 O12 K2 113.4(8) . .
C38 O12 C39 109.4(10) . .
C39 O12 K2 114.1(7) . .
C32 O11 K2 118.2(8) . .
C32 O11 C37 117.7(11) . .
C37 O11 K2 111.8(8) . .
C30 O10 K2 115.7(8) . .
C31 O10 K2 119.5(9) . .
C31 O10 C30 118.9(12) . .
C2 O2 K1 117.4(9) . .
C3 O2 K1 121.1(8) . .
C3 O2 C2 117.5(11) . .
C13 O5 K1 120.9(9) . .
C13 O5 C12 115.5(12) . .
C12 O5 K1 116.8(9) . .
C4 O3 K1 123.2(8) . .
C4 O3 C9 115.9(12) . .
C9 O3 K1 118.7(9) . .
C20 O1 K1 113.2(8) . .
C1 O1 K1 111.6(8) . .
C1 O1 C20 109.8(11) . .
C29 O9 K2 109.0(8) . .
C29 O9 C28 109.1(11) . .
C28 O9 K2 111.9(8) . .
C22 O8 K2 121.1(9) . .
C22 O8 C27 118.1(13) . .
C27 O8 K2 115.3(9) . .
C35 C36 C32 121.3(14) . .
O6 C14 C18 123.8(13) . .
O6 C14 C13 116.6(13) . .
C18 C14 C13 119.5(14) . .
O2 C2 C1 110.5(11) . .
C17 C16 K2 65.5(8) . .
C15 C16 K2 102.7(9) . .
C15 C16 C17 116.9(17) . .
C3 C4 O3 114.8(13) . .
C6 C4 O3 124.8(14) . .
C6 C4 C3 120.2(14) . .
O12 C38 C37 108.6(10) . .
O10 C30 C29 111.8(11) . .
C17 C18 C14 119.7(15) . .
O2 C3 C5 122.0(13) . .
C4 C3 O2 117.3(13) . .
C4 C3 C5 120.4(14) . .
O9 C29 K2 47.2(5) . .
O9 C29 C30 106.0(11) . .
C30 C29 K2 81.3(6) . .
C34 C33 C31 120.9(15) . .
O5 C13 C14 114.9(14) . .
C15 C13 O5 127.1(15) . .
C15 C13 C14 118.0(15) . .
C16 C17 K2 91.2(9) . .
C18 C17 K2 95.0(9) . .
C18 C17 C16 121.6(16) . .
C41 N1 K1 167.1(15) . .
N2 C43 C44 178(2) . .
O8 C22 C26 125.6(15) . .
O8 C22 C21 115.6(15) . .
C26 C22 C21 118.8(16) . .
O11 C32 C36 125.9(13) . .
O11 C32 C31 114.2(13) . .
C31 C32 C36 119.6(15) . .
O3 C9 C10 110.4(13) . .
O7 C40 C39 111.9(12) . .
O11 C37 C38 110.4(11) . .
C43 N2 K2 175.7(14) . .
C13 C15 C16 124.1(16) . .
C35 C34 C33 119.9(15) . .
C7 C5 C3 120.2(15) . .
C22 C26 C25 117.8(15) . .
O8 C27 C28 110.8(14) . .
O6 C19 C20 109.8(13) . .
C24 C25 C26 121.2(16) . .
N1 C41 C42 178(2) . .
C34 C35 C36 119.9(15) . .
O12 C39 C40 104.9(11) . .
O5 C12 C11 111.0(13) . .
C21 C23 C24 120.1(16) . .
O7 C21 C22 113.6(14) . .
C23 C21 O7 126.4(15) . .
C23 C21 C22 119.9(16) . .
O1 C20 C19 106.4(12) . .
N3 C45 C46 176.2(18) . .
O4 C11 K1 49.1(6) . .
O4 C11 C12 106.8(12) . .
C12 C11 K1 81.6(8) . .
O1 C1 K1 45.7(6) . .
O1 C1 C2 108.1(11) . .
C2 C1 K1 82.0(7) . .
O10 C31 C33 123.0(15) . .
O10 C31 C32 118.9(15) . .
C32 C31 C33 118.0(15) . .
C4 C6 C8 118.9(16) . .
O4 C10 C9 107.0(12) . .
C25 C24 C23 122.1(16) . .
C27 C28 O9 105.4(12) . .
C5 C7 K1 113.7(10) . 3_665
C5 C7 C8 118.3(15) . .
C8 C7 K1 68.0(9) . 3_665
C6 C8 K1 105.0(10) . 3_665
C6 C8 C7 121.7(16) . .
C7 C8 K1 87.4(9) . 3_665

loop_
_geom_bond_atom_site_label_1
_geom_bond_atom_site_label_2
_geom_bond_distance
_geom_bond_site_symmetry_2
Bi1 I4 3.3247(11) .
Bi1 I2 3.2269(11) .
Bi1 I5 3.3434(10) .
Bi1 I1 2.9122(11) .
Bi1 I3 2.8939(10) .
Bi1 I6 2.9757(11) .
Bi2 I4 3.2011(11) 3_765
Bi2 I4 3.3866(10) .
Bi2 I2 3.0155(11) 3_765
Bi2 I5 3.1199(11) .
Bi2 I7 2.8879(11) .
Bi2 I8 2.9772(11) .
Bi3 I5 3.3503(11) .
Bi3 I6 3.4016(10) .
Bi3 I8 3.3077(11) .
Bi3 I9 2.9053(11) .
Bi3 I11 2.8907(11) .
Bi3 I10 2.8767(10) .
I4 Bi2 3.2010(11) 3_765
I2 Bi2 3.0154(11) 3_765
K2 O7 2.765(11) .
K2 O12 2.695(10) .
K2 O11 2.816(11) .
K2 O10 2.763(11) .
K2 O9 2.718(10) .
K2 O8 2.745(11) .
K2 C16 3.479(15) .
K2 C29 3.504(12) .
K2 C17 3.167(14) .
K2 N2 2.811(15) .
K1 O6 2.826(11) .
K1 O4 2.781(12) .
K1 O2 2.740(10) .
K1 O5 2.732(11) .
K1 O3 2.727(11) .
K1 O1 2.699(11) .
K1 N1 2.788(15) .
K1 C11 3.516(13) .
K1 C1 3.509(12) .
K1 C7 3.390(16) 3_665
K1 C8 3.146(15) 3_665
O6 C14 1.378(17) .
O6 C19 1.453(17) .
O4 C11 1.487(17) .
O4 C10 1.48(2) .
O7 C40 1.469(17) .
O7 C21 1.376(18) .
O12 C38 1.464(17) .
O12 C39 1.467(16) .
O11 C32 1.360(18) .
O11 C37 1.406(16) .
O10 C30 1.401(15) .
O10 C31 1.342(19) .
O2 C2 1.426(16) .
O2 C3 1.389(16) .
O5 C13 1.379(18) .
O5 C12 1.438(18) .
O3 C4 1.398(17) .
O3 C9 1.453(18) .
O1 C20 1.474(16) .
O1 C1 1.460(16) .
O9 C29 1.496(18) .
O9 C28 1.497(18) .
O8 C22 1.342(19) .
O8 C27 1.457(18) .
C36 C32 1.39(2) .
C36 C35 1.38(2) .
C14 C18 1.39(2) .
C14 C13 1.40(2) .
C2 C1 1.53(2) .
C16 C17 1.38(2) .
C16 C15 1.38(2) .
C4 C3 1.38(2) .
C4 C6 1.37(2) .
C38 C37 1.52(2) .
C30 C29 1.51(2) .
C18 C17 1.36(2) .
C3 C5 1.43(2) .
C33 C34 1.38(2) .
C33 C31 1.42(2) .
C13 C15 1.34(2) .
N1 C41 1.12(2) .
C43 N2 1.13(2) .
C43 C44 1.49(2) .
C22 C26 1.42(2) .
C22 C21 1.43(2) .
C32 C31 1.39(2) .
C9 C10 1.49(2) .
C40 C39 1.50(2) .
C34 C35 1.37(2) .
C5 C7 1.37(2) .
C26 C25 1.43(2) .
C27 C28 1.49(2) .
C19 C20 1.51(2) .
C25 C24 1.32(2) .
C41 C42 1.47(2) .
C12 C11 1.50(2) .
C23 C21 1.37(2) .
C23 C24 1.39(2) .
N3 C45 1.140(19) .
C45 C46 1.49(2) .
C6 C8 1.41(2) .
C7 K1 3.390(16) 3_665
C7 C8 1.41(2) .
C8 K1 3.146(15) 3_665
